data_7238121
loop_
_publ_author_name
'Sarma, Rupam J.'
'Baruah, Jubaraj B.'

_publ_section_title
;
 Selectivity in guest--host binding in assemblies of bisphenols
;
_journal_issue 116
_journal_name_full CrystEngComm
_journal_page_first 706
_journal_paper_doi 10.1039/b512786f
_journal_volume 7
_journal_year 2005
_chemical_formula_moiety 'C24 H26 O3'
_chemical_formula_sum 'C24 H26 O3'
_chemical_formula_weight 362.45
_space_group_IT_number 2
_space_group_name_Hall '-P 1'
_space_group_name_H-M_alt 'P -1'
_symmetry_cell_setting triclinic
_symmetry_space_group_name_H-M 'P -1'
_atom_sites_solution_hydrogens geom
_atom_sites_solution_primary direct
_atom_sites_solution_secondary difmap
_audit_creation_method SHELXL-97
_cell_angle_alpha 99.62(3)
_cell_angle_beta 101.62(4)
_cell_angle_gamma 117.14(3)
_cell_formula_units_Z 2
_cell_length_a 9.771(3)
_cell_length_b 10.467(6)
_cell_length_c 11.703(7)
_cell_measurement_temperature 293(2)
_cell_volume 996.2(10)
_computing_cell_refinement 'Bruker SMART'
_computing_data_collection 'Bruker SMART'
_computing_data_reduction 'Bruker SAINT'
_computing_molecular_graphics 'Bruker SHELXTL'
_computing_publication_material 'Bruker SHELXTL'
_computing_structure_refinement 'SHELXL-97 (Sheldrick, 1997)'
_computing_structure_solution 'SHELXS-97 (Sheldrick, 1990)'
_diffrn_ambient_temperature 293(2)
_diffrn_measured_fraction_theta_full 1.000
_diffrn_measured_fraction_theta_max 1.000
_diffrn_measurement_device_type 'STOE STUDI4'
_diffrn_measurement_method Omega/2Theta
_diffrn_radiation_monochromator graphite
_diffrn_radiation_source 'fine-focus sealed tube'
_diffrn_radiation_type MoK\a
_diffrn_radiation_wavelength 0.71073
_diffrn_reflns_av_R_equivalents 0.0000
_diffrn_reflns_av_sigmaI/netI 0.0252
_diffrn_reflns_limit_h_max 11
_diffrn_reflns_limit_h_min -11
_diffrn_reflns_limit_k_max 12
_diffrn_reflns_limit_k_min -12
_diffrn_reflns_limit_l_max 13
_diffrn_reflns_limit_l_min 0
_diffrn_reflns_number 3515
_diffrn_reflns_theta_full 25.00
_diffrn_reflns_theta_max 25.00
_diffrn_reflns_theta_min 1.86
_diffrn_standards_decay_% 8
_diffrn_standards_interval_time 60min
_diffrn_standards_number 3
_exptl_absorpt_coefficient_mu 0.078
_exptl_absorpt_correction_type none
_exptl_crystal_colour colorless
_exptl_crystal_density_diffrn 1.208
_exptl_crystal_density_method 'not measured'
_exptl_crystal_F_000 388
_exptl_crystal_size_max 0.7
_exptl_crystal_size_mid 0.5
_exptl_crystal_size_min 0.3
_refine_diff_density_max 0.171
_refine_diff_density_min -0.134
_refine_diff_density_rms 0.034
_refine_ls_extinction_coef 0.025(4)
_refine_ls_extinction_expression Fc^*^=kFc[1+0.001xFc^2^\l^3^/sin(2\q)]^-1/4^
_refine_ls_extinction_method SHELXL
_refine_ls_goodness_of_fit_ref 0.932
_refine_ls_hydrogen_treatment mixed
_refine_ls_matrix_type full
_refine_ls_number_parameters 349
_refine_ls_number_reflns 3515
_refine_ls_number_restraints 0
_refine_ls_restrained_S_all 0.932
_refine_ls_R_factor_all 0.0718
_refine_ls_R_factor_gt 0.0485
_refine_ls_shift/su_max 0.013
_refine_ls_shift/su_mean 0.007
_refine_ls_structure_factor_coef Fsqd
_refine_ls_weighting_details 'calc w=1/[\s^2^(Fo^2^)+(0.0631P)^2^+0.8290P] where P=(Fo^2^+2Fc^2^)/3'
_refine_ls_weighting_scheme calc
_refine_ls_wR_factor_gt 0.1172
_refine_ls_wR_factor_ref 0.1406
_reflns_number_gt 2676
_reflns_number_total 3515
_reflns_threshold_expression >2sigma(I)
_cod_data_source_file b512786f.txt
_cod_data_source_block dmp-2
_cod_depositor_comments
;
The following automatic conversions were performed:

data item '_symmetry_cell_setting' value 'Triclinic' was changed to
'triclinic' in accordance with the
/home/saulius/struct/COD-crude-data/automatic-downloads/DataCite-retrospective/RSC/depositions/lib/dictionaries/cif_core.dic
dictionary named 'cif_core.dic' version 2.4.2 last updated on
2011-04-26.

Automatic conversion script
Id: cif_fix_values 6909 2019-04-08 15:41:33Z antanas 
;
_cod_original_cell_volume 996.2(9)
_cod_original_sg_symbol_H-M P-1
_cod_database_code 7238121

loop_
_symmetry_equiv_pos_as_xyz
'x, y, z'
'-x, -y, -z'

loop_
_atom_site_label
_atom_site_type_symbol
_atom_site_fract_x
_atom_site_fract_y
_atom_site_fract_z
_atom_site_U_iso_or_equiv
_atom_site_adp_type
_atom_site_occupancy
_atom_site_symmetry_multiplicity
_atom_site_calc_flag
O1 O 1.3063(3) -0.3555(3) -0.0490(2) 0.0666(6) Uani 1 1 d
O2 O 0.5180(3) -0.2241(2) -0.53884(16) 0.0575(5) Uani 1 1 d
O3 O 0.6996(2) -0.01003(19) 0.33257(15) 0.0534(5) Uani 1 1 d
C1 C 0.7212(3) -0.3418(2) -0.09651(19) 0.0328(5) Uani 1 1 d
C2 C 0.7158(2) -0.2477(2) 0.01522(18) 0.0313(5) Uani 1 1 d
C3 C 0.7502(3) -0.1012(3) 0.0308(2) 0.0406(5) Uani 1 1 d
C4 C 0.7473(3) -0.0172(3) 0.1349(2) 0.0432(6) Uani 1 1 d
C5 C 0.7078(3) -0.0812(3) 0.2257(2) 0.0377(5) Uani 1 1 d
C6 C 0.6712(3) -0.2288(3) 0.2120(2) 0.0412(6) Uani 1 1 d
C7 C 0.6766(3) -0.3097(3) 0.1085(2) 0.0359(5) Uani 1 1 d
C8 C 0.8825(3) -0.3399(2) -0.07754(19) 0.0332(5) Uani 1 1 d
C9 C 1.0177(3) -0.2476(3) 0.0237(2) 0.0371(5) Uani 1 1 d
C10 C 1.1619(3) -0.2497(3) 0.0381(2) 0.0434(6) Uani 1 1 d
C11 C 1.1679(3) -0.3474(3) -0.0543(2) 0.0456(6) Uani 1 1 d
C12 C 1.0339(3) -0.4437(3) -0.1572(2) 0.0459(6) Uani 1 1 d
C13 C 0.8921(3) -0.4390(3) -0.1670(2) 0.0425(6) Uani 1 1 d
C14 C 0.6723(3) -0.3058(2) -0.21413(19) 0.0330(5) Uani 1 1 d
C15 C 0.7819(3) -0.1899(3) -0.2482(2) 0.0374(5) Uani 1 1 d
C16 C 0.7359(3) -0.1571(3) -0.3551(2) 0.0396(5) Uani 1 1 d
C17 C 0.5750(3) -0.2465(3) -0.43024(19) 0.0392(5) Uani 1 1 d
C18 C 0.4621(3) -0.3671(3) -0.40159(19) 0.0376(5) Uani 1 1 d
C19 C 0.5135(3) -0.3922(3) -0.2922(2) 0.0351(5) Uani 1 1 d
C20 C 1.3071(4) -0.1483(4) 0.1498(4) 0.0690(9) Uani 1 1 d
C21 C 1.0418(6) -0.5514(5) -0.2552(3) 0.0729(10) Uani 1 1 d
C22 C 0.8579(4) -0.0296(4) -0.3888(3) 0.0665(9) Uani 1 1 d
C23 C 0.2922(3) -0.4704(4) -0.4880(3) 0.0508(7) Uani 1 1 d
C24 C 0.7422(6) 0.1433(4) 0.3536(4) 0.0797(11) Uani 1 1 d
H1O H 1.395(6) -0.277(5) 0.015(4) 0.140(19) Uiso 1 1 d
H2O H 0.602(4) -0.147(4) -0.551(3) 0.081(11) Uiso 1 1 d
H1A H 0.638(3) -0.448(2) -0.1084(18) 0.029(5) Uiso 1 1 d
H3A H 0.781(3) -0.054(3) -0.032(2) 0.046(7) Uiso 1 1 d
H4A H 0.775(3) 0.085(3) 0.143(2) 0.054(7) Uiso 1 1 d
H6A H 0.643(3) -0.274(3) 0.276(2) 0.048(7) Uiso 1 1 d
H7A H 0.655(3) -0.412(3) 0.100(2) 0.041(6) Uiso 1 1 d
H9A H 1.014(3) -0.177(3) 0.087(2) 0.038(6) Uiso 1 1 d
H13A H 0.793(3) -0.511(3) -0.241(2) 0.054(7) Uiso 1 1 d
H15A H 0.893(3) -0.129(3) -0.198(2) 0.035(6) Uiso 1 1 d
H19A H 0.432(3) -0.475(3) -0.2714(19) 0.033(6) Uiso 1 1 d
H20A H 1.406(5) -0.082(4) 0.130(3) 0.108(13) Uiso 1 1 d
H20B H 1.342(4) -0.204(4) 0.194(3) 0.086(11) Uiso 1 1 d
H20C H 1.289(5) -0.075(5) 0.208(4) 0.113(13) Uiso 1 1 d
H21A H 0.936(5) -0.610(5) -0.322(4) 0.111(14) Uiso 1 1 d
H21B H 1.065(6) -0.620(5) -0.227(4) 0.140(18) Uiso 1 1 d
H21C H 1.120(6) -0.498(5) -0.292(4) 0.138(18) Uiso 1 1 d
H22A H 0.864(4) -0.067(4) -0.470(4) 0.099(12) Uiso 1 1 d
H22B H 0.963(5) 0.019(4) -0.327(3) 0.094(11) Uiso 1 1 d
H22C H 0.824(6) 0.041(6) -0.404(4) 0.149(19) Uiso 1 1 d
H23A H 0.291(4) -0.525(3) -0.567(3) 0.076(9) Uiso 1 1 d
H23B H 0.224(4) -0.550(4) -0.456(3) 0.094(12) Uiso 1 1 d
H23C H 0.235(4) -0.419(4) -0.507(3) 0.095(12) Uiso 1 1 d
H24A H 0.863(5) 0.202(4) 0.359(3) 0.083(11) Uiso 1 1 d
H24B H 0.676(5) 0.156(5) 0.283(4) 0.120(15) Uiso 1 1 d
H24C H 0.732(4) 0.176(4) 0.431(4) 0.097(12) Uiso 1 1 d

loop_
_atom_site_aniso_label
_atom_site_aniso_U_11
_atom_site_aniso_U_22
_atom_site_aniso_U_33
_atom_site_aniso_U_23
_atom_site_aniso_U_13
_atom_site_aniso_U_12
O1 0.0512(12) 0.0765(14) 0.0954(16) 0.0277(13) 0.0324(12) 0.0461(12)
O2 0.0599(12) 0.0770(14) 0.0380(10) 0.0286(9) 0.0120(9) 0.0341(11)
O3 0.0817(13) 0.0495(10) 0.0385(9) 0.0108(8) 0.0239(9) 0.0397(10)
C1 0.0336(11) 0.0345(12) 0.0327(11) 0.0131(9) 0.0124(9) 0.0174(10)
C2 0.0278(11) 0.0366(11) 0.0323(11) 0.0131(9) 0.0098(9) 0.0176(9)
C3 0.0505(14) 0.0410(13) 0.0402(13) 0.0199(11) 0.0224(11) 0.0252(11)
C4 0.0548(15) 0.0364(13) 0.0459(14) 0.0162(11) 0.0191(11) 0.0263(12)
C5 0.0398(12) 0.0428(13) 0.0335(11) 0.0083(10) 0.0117(10) 0.0242(11)
C6 0.0528(15) 0.0452(13) 0.0373(12) 0.0203(11) 0.0221(11) 0.0281(12)
C7 0.0419(12) 0.0363(12) 0.0372(12) 0.0158(10) 0.0155(10) 0.0232(10)
C8 0.0385(12) 0.0374(12) 0.0342(11) 0.0180(9) 0.0159(9) 0.0233(10)
C9 0.0383(13) 0.0377(12) 0.0420(13) 0.0147(10) 0.0157(10) 0.0224(10)
C10 0.0378(13) 0.0432(13) 0.0552(15) 0.0196(11) 0.0143(11) 0.0237(11)
C11 0.0465(14) 0.0553(15) 0.0602(16) 0.0318(13) 0.0282(13) 0.0363(13)
C12 0.0623(16) 0.0601(15) 0.0444(14) 0.0272(12) 0.0285(12) 0.0453(14)
C13 0.0542(15) 0.0528(14) 0.0348(12) 0.0171(11) 0.0155(11) 0.0365(13)
C14 0.0346(11) 0.0383(11) 0.0322(11) 0.0104(9) 0.0135(9) 0.0222(10)
C15 0.0322(12) 0.0436(13) 0.0356(12) 0.0124(10) 0.0104(10) 0.0186(11)
C16 0.0439(13) 0.0452(13) 0.0361(12) 0.0182(10) 0.0176(10) 0.0238(11)
C17 0.0478(14) 0.0521(14) 0.0278(11) 0.0136(10) 0.0140(10) 0.0319(12)
C18 0.0376(12) 0.0438(13) 0.0338(12) 0.0069(10) 0.0107(10) 0.0243(11)
C19 0.0357(12) 0.0382(12) 0.0364(12) 0.0125(10) 0.0144(10) 0.0209(10)
C20 0.0441(17) 0.068(2) 0.083(2) 0.0063(18) 0.0019(16) 0.0319(16)
C21 0.102(3) 0.105(3) 0.0528(19) 0.0213(19) 0.032(2) 0.083(3)
C22 0.0567(19) 0.076(2) 0.0559(19) 0.0380(17) 0.0183(15) 0.0187(17)
C23 0.0407(14) 0.0640(18) 0.0394(14) 0.0071(13) 0.0058(11) 0.0256(14)
C24 0.130(4) 0.059(2) 0.063(2) 0.0113(17) 0.036(2) 0.058(2)

loop_
_atom_type_symbol
_atom_type_description
_atom_type_scat_dispersion_real
_atom_type_scat_dispersion_imag
_atom_type_scat_source
C C 0.0033 0.0016 'International Tables Vol C Tables 4.2.6.8 and 6.1.1.4'
H H 0.0000 0.0000 'International Tables Vol C Tables 4.2.6.8 and 6.1.1.4'
O O 0.0106 0.0060 'International Tables Vol C Tables 4.2.6.8 and 6.1.1.4'

loop_
_geom_angle_atom_site_label_1
_geom_angle_atom_site_label_2
_geom_angle_atom_site_label_3
_geom_angle
C11 O1 H1O 111(3)
C17 O2 H2O 108(2)
C5 O3 C24 117.9(2)
C2 C1 C14 113.34(17)
C2 C1 C8 113.49(18)
C14 C1 C8 111.70(17)
C2 C1 H1A 106.0(12)
C14 C1 H1A 106.3(12)
C8 C1 H1A 105.2(12)
C3 C2 C7 117.1(2)
C3 C2 C1 123.57(19)
C7 C2 C1 119.30(19)
C2 C3 C4 122.3(2)
C2 C3 H3A 119.0(14)
C4 C3 H3A 118.7(14)
C5 C4 C3 119.5(2)
C5 C4 H4A 120.8(16)
C3 C4 H4A 119.7(16)
C4 C5 O3 124.9(2)
C4 C5 C6 119.5(2)
O3 C5 C6 115.6(2)
C7 C6 C5 120.1(2)
C7 C6 H6A 120.5(14)
C5 C6 H6A 119.4(14)
C6 C7 C2 121.6(2)
C6 C7 H7A 120.6(14)
C2 C7 H7A 117.8(14)
C9 C8 C13 118.1(2)
C9 C8 C1 123.86(19)
C13 C8 C1 118.1(2)
C8 C9 C10 122.2(2)
C8 C9 H9A 119.4(13)
C10 C9 H9A 118.4(13)
C11 C10 C9 118.0(2)
C11 C10 C20 120.9(2)
C9 C10 C20 121.1(2)
O1 C11 C10 122.1(2)
O1 C11 C12 116.3(2)
C10 C11 C12 121.6(2)
C13 C12 C11 118.4(2)
C13 C12 C21 120.9(3)
C11 C12 C21 120.7(3)
C12 C13 C8 121.7(2)
C12 C13 H13A 118.7(15)
C8 C13 H13A 119.5(15)
C15 C14 C19 117.7(2)
C15 C14 C1 122.4(2)
C19 C14 C1 119.9(2)
C14 C15 C16 122.0(2)
C14 C15 H15A 120.4(13)
C16 C15 H15A 117.7(13)
C15 C16 C17 118.2(2)
C15 C16 C22 120.6(2)
C17 C16 C22 121.2(2)
O2 C17 C16 122.6(2)
O2 C17 C18 115.7(2)
C16 C17 C18 121.7(2)
C19 C18 C17 117.6(2)
C19 C18 C23 121.0(2)
C17 C18 C23 121.3(2)
C14 C19 C18 122.7(2)
C14 C19 H19A 120.3(13)
C18 C19 H19A 117.0(13)
C10 C20 H20A 113(2)
C10 C20 H20B 112(2)
H20A C20 H20B 103(3)
C10 C20 H20C 113(2)
H20A C20 H20C 105(3)
H20B C20 H20C 111(3)
C12 C21 H21A 110(2)
C12 C21 H21B 114(3)
H21A C21 H21B 107(4)
C12 C21 H21C 111(3)
H21A C21 H21C 106(4)
H21B C21 H21C 109(4)
C16 C22 H22A 110(2)
C16 C22 H22B 110(2)
H22A C22 H22B 111(3)
C16 C22 H22C 113(3)
H22A C22 H22C 101(4)
H22B C22 H22C 112(4)
C18 C23 H23A 111.6(18)
C18 C23 H23B 113(2)
H23A C23 H23B 105(3)
C18 C23 H23C 113(2)
H23A C23 H23C 108(3)
H23B C23 H23C 106(3)
O3 C24 H24A 106.3(19)
O3 C24 H24B 110(2)
H24A C24 H24B 109(3)
O3 C24 H24C 108(2)
H24A C24 H24C 109(3)
H24B C24 H24C 115(3)

loop_
_geom_bond_atom_site_label_1
_geom_bond_atom_site_label_2
_geom_bond_distance
O1 C11 1.382(3)
O1 H1O 0.93(5)
O2 C17 1.384(3)
O2 H2O 0.91(4)
O3 C5 1.381(3)
O3 C24 1.424(4)
C1 C2 1.526(3)
C1 C14 1.529(3)
C1 C8 1.537(3)
C1 H1A 1.00(2)
C2 C3 1.382(3)
C2 C7 1.392(3)
C3 C4 1.392(3)
C3 H3A 0.97(3)
C4 C5 1.377(3)
C4 H4A 0.96(3)
C5 C6 1.390(3)
C6 C7 1.382(3)
C6 H6A 0.97(3)
C7 H7A 0.97(2)
C8 C9 1.380(3)
C8 C13 1.394(3)
C9 C10 1.395(3)
C9 H9A 0.98(2)
C10 C11 1.390(3)
C10 C20 1.505(4)
C11 C12 1.391(4)
C12 C13 1.392(3)
C12 C21 1.509(4)
C13 H13A 1.02(3)
C14 C15 1.388(3)
C14 C19 1.390(3)
C15 C16 1.394(3)
C15 H15A 0.96(2)
C16 C17 1.395(3)
C16 C22 1.508(4)
C17 C18 1.394(3)
C18 C19 1.391(3)
C18 C23 1.506(4)
C19 H19A 0.98(2)
C20 H20A 1.00(4)
C20 H20B 0.97(4)
C20 H20C 1.04(4)
C21 H21A 0.99(4)
C21 H21B 0.93(5)
C21 H21C 0.95(5)
C22 H22A 0.99(4)
C22 H22B 0.97(4)
C22 H22C 0.96(5)
C23 H23A 1.00(3)
C23 H23B 0.99(4)
C23 H23C 0.96(4)
C24 H24A 1.03(4)
C24 H24B 1.01(4)
C24 H24C 0.96(4)

loop_
_geom_torsion_atom_site_label_1
_geom_torsion_atom_site_label_2
_geom_torsion_atom_site_label_3
_geom_torsion_atom_site_label_4
_geom_torsion
C14 C1 C2 C3 -32.9(3)
C8 C1 C2 C3 95.9(2)
C14 C1 C2 C7 148.1(2)
C8 C1 C2 C7 -83.2(2)
C7 C2 C3 C4 0.4(3)
C1 C2 C3 C4 -178.7(2)
C2 C3 C4 C5 -0.5(4)
C3 C4 C5 O3 -179.5(2)
C3 C4 C5 C6 -0.1(4)
C24 O3 C5 C4 -3.1(4)
C24 O3 C5 C6 177.5(3)
C4 C5 C6 C7 0.8(4)
O3 C5 C6 C7 -179.7(2)
C5 C6 C7 C2 -1.0(4)
C3 C2 C7 C6 0.4(3)
C1 C2 C7 C6 179.5(2)
C2 C1 C8 C9 -8.1(3)
C14 C1 C8 C9 121.5(2)
C2 C1 C8 C13 170.85(19)
C14 C1 C8 C13 -59.5(3)
C13 C8 C9 C10 0.6(3)
C1 C8 C9 C10 179.6(2)
C8 C9 C10 C11 0.8(3)
C8 C9 C10 C20 -179.7(3)
C9 C10 C11 O1 178.9(2)
C20 C10 C11 O1 -0.6(4)
C9 C10 C11 C12 -1.6(3)
C20 C10 C11 C12 178.9(3)
O1 C11 C12 C13 -179.7(2)
C10 C11 C12 C13 0.8(4)
O1 C11 C12 C21 0.9(4)
C10 C11 C12 C21 -178.6(3)
C11 C12 C13 C8 0.7(3)
C21 C12 C13 C8 -179.8(3)
C9 C8 C13 C12 -1.4(3)
C1 C8 C13 C12 179.5(2)
C2 C1 C14 C15 85.5(2)
C8 C1 C14 C15 -44.2(3)
C2 C1 C14 C19 -95.5(2)
C8 C1 C14 C19 134.8(2)
C19 C14 C15 C16 1.5(3)
C1 C14 C15 C16 -179.5(2)
C14 C15 C16 C17 -1.2(3)
C14 C15 C16 C22 179.5(3)
C15 C16 C17 O2 -179.3(2)
C22 C16 C17 O2 -0.1(4)
C15 C16 C17 C18 -0.9(3)
C22 C16 C17 C18 178.3(3)
O2 C17 C18 C19 -178.92(19)
C16 C17 C18 C19 2.6(3)
O2 C17 C18 C23 3.4(3)
C16 C17 C18 C23 -175.1(2)
C15 C14 C19 C18 0.3(3)
C1 C14 C19 C18 -178.73(19)
C17 C18 C19 C14 -2.3(3)
C23 C18 C19 C14 175.4(2)
